data_4074827
loop_
_publ_author_name
'Landis, Clark R.'
'Nelson, Ryan C.'
'Jin, Wiechang'
'Bowman, Amanda C.'

_publ_section_title
;
 Synthesis, Characterization, and Transition-Metal Complexes of
 3,4-Diazaphospholanes
;
_journal_coden_ASTM ORGND7
_journal_issue 6
_journal_name_full Organometallics
_journal_page_first 1377
_journal_page_last 1391
_journal_paper_doi 10.1021/om050922g
_journal_volume 25
_journal_year 2006
_chemical_formula_sum 'C36 H31 Cl3 F0 N2 O2 P Rh'
_chemical_formula_weight 763.86
_space_group_IT_number 14
_symmetry_space_group_name_Hall '-P 2ybc'
_symmetry_space_group_name_H-M 'P 1 21/c 1'
_atom_sites_solution_hydrogens geom
_atom_sites_solution_primary direct
_atom_sites_solution_secondary difmap
_audit_creation_method SHELXL-97
_cell_angle_alpha 90.00
_cell_angle_beta 99.573(2)
_cell_angle_gamma 90.00
_cell_formula_units_Z 4
_cell_length_a 21.860(3)
_cell_length_b 9.3627(12)
_cell_length_c 16.269(2)
_cell_measurement_temperature 153(2)
_cell_volume 3283.4(7)
_computing_structure_refinement 'SHELXL-97 (Sheldrick, 1997)'
_computing_structure_solution 'SHELXS-97 (Sheldrick, 1990)'
_diffrn_ambient_temperature 153(2)
_diffrn_measured_fraction_theta_full 0.999
_diffrn_measured_fraction_theta_max 0.994
_diffrn_radiation_monochromator graphite
_diffrn_radiation_source 'fine-focus sealed tube'
_diffrn_radiation_type MoK\a
_diffrn_radiation_wavelength 0.71073
_diffrn_reflns_av_R_equivalents 0.0633
_diffrn_reflns_av_sigmaI/netI 0.0724
_diffrn_reflns_limit_h_max 12
_diffrn_reflns_limit_h_min -29
_diffrn_reflns_limit_k_max 11
_diffrn_reflns_limit_k_min -12
_diffrn_reflns_limit_l_max 21
_diffrn_reflns_limit_l_min -20
_diffrn_reflns_number 22311
_diffrn_reflns_theta_full 25.00
_diffrn_reflns_theta_max 28.32
_diffrn_reflns_theta_min 2.37
_exptl_absorpt_coefficient_mu 0.849
_exptl_absorpt_correction_T_max 0.8157
_exptl_absorpt_correction_T_min 0.7497
_exptl_crystal_density_diffrn 1.545
_exptl_crystal_density_method 'not measured'
_exptl_crystal_F_000 1552
_exptl_crystal_size_max 0.36
_exptl_crystal_size_mid 0.28
_exptl_crystal_size_min 0.25
_refine_diff_density_max 1.071
_refine_diff_density_min -0.536
_refine_diff_density_rms 0.104
_refine_ls_extinction_method none
_refine_ls_goodness_of_fit_ref 1.014
_refine_ls_hydrogen_treatment mixed
_refine_ls_matrix_type full
_refine_ls_number_parameters 406
_refine_ls_number_reflns 8140
_refine_ls_number_restraints 0
_refine_ls_restrained_S_all 1.014
_refine_ls_R_factor_all 0.0737
_refine_ls_R_factor_gt 0.0471
_refine_ls_shift/su_max 0.001
_refine_ls_shift/su_mean 0.000
_refine_ls_structure_factor_coef Fsqd
_refine_ls_weighting_details 'calc w=1/[\s^2^(Fo^2^)+(0.0450P)^2^+0.0000P] where P=(Fo^2^+2Fc^2^)/3'
_refine_ls_weighting_scheme calc
_refine_ls_wR_factor_gt 0.0990
_refine_ls_wR_factor_ref 0.1072
_reflns_number_gt 5699
_reflns_number_total 8140
_reflns_threshold_expression >2sigma(I)
_cod_data_source_file om050922gsi20051024_021932.cif
_cod_data_source_block n00033
_cod_original_cell_volume 3283.3(7)
_cod_database_code 4074827

loop_
_symmetry_equiv_pos_as_xyz
'x, y, z'
'-x, y+1/2, -z+1/2'
'-x, -y, -z'
'x, -y-1/2, z-1/2'

loop_
_atom_site_label
_atom_site_type_symbol
_atom_site_fract_x
_atom_site_fract_y
_atom_site_fract_z
_atom_site_U_iso_or_equiv
_atom_site_adp_type
_atom_site_occupancy
_atom_site_symmetry_multiplicity
_atom_site_calc_flag
_atom_site_refinement_flags
Rh Rh 0.340264(11) 0.89435(3) 0.055704(14) 0.02481(8) Uani 1 1 d .
Cl1 Cl 0.38504(4) 0.80917(10) 0.18793(5) 0.0360(2) Uani 1 1 d .
Cl2 Cl 0.47310(7) 1.02479(19) 0.39451(8) 0.0929(5) Uani 1 1 d .
Cl3 Cl 0.44409(7) 1.20089(15) 0.24707(12) 0.1038(6) Uani 1 1 d .
P P 0.24260(4) 0.88176(8) 0.08347(5) 0.02370(18) Uani 1 1 d .
O1 O 0.09057(11) 0.5783(3) 0.01368(15) 0.0405(6) Uani 1 1 d .
O2 O 0.17639(11) 0.7483(3) 0.32635(14) 0.0409(6) Uani 1 1 d .
N1 N 0.16027(12) 0.6903(3) 0.10844(15) 0.0261(6) Uani 1 1 d .
N2 N 0.17833(12) 0.7526(3) 0.18851(15) 0.0274(6) Uani 1 1 d .
C1 C 0.20501(14) 0.7084(3) 0.05212(19) 0.0250(7) Uani 1 1 d .
H1A H 0.1824 0.7155 -0.0065 0.030 Uiso 1 1 calc R
C2 C 0.23045(15) 0.8528(3) 0.19320(18) 0.0261(7) Uani 1 1 d .
H2A H 0.2684 0.8065 0.2250 0.031 Uiso 1 1 calc R
C3 C 0.10652(15) 0.6165(3) 0.0863(2) 0.0284(7) Uani 1 1 d .
C4 C 0.07229(15) 0.5837(3) 0.1540(2) 0.0302(7) Uani 1 1 d .
C5 C 0.01733(16) 0.5071(4) 0.1379(2) 0.0423(9) Uani 1 1 d .
H5A H 0.0010 0.4805 0.0822 0.051 Uiso 1 1 calc R
C6 C -0.0132(2) 0.4698(6) 0.1998(3) 0.0651(13) Uani 1 1 d .
H6A H -0.0516 0.4205 0.1874 0.078 Uiso 1 1 calc R
C7 C 0.0108(2) 0.5027(7) 0.2806(3) 0.088(2) Uani 1 1 d .
H7A H -0.0100 0.4715 0.3242 0.105 Uiso 1 1 calc R
C8 C 0.0654(2) 0.5816(6) 0.2996(3) 0.0707(15) Uani 1 1 d .
H8A H 0.0811 0.6071 0.3557 0.085 Uiso 1 1 calc R
C9 C 0.09674(16) 0.6226(4) 0.2359(2) 0.0378(9) Uani 1 1 d .
C10 C 0.15379(15) 0.7088(4) 0.2554(2) 0.0329(8) Uani 1 1 d .
C11 C 0.18386(15) 1.0138(3) 0.04403(19) 0.0282(7) Uani 1 1 d .
C12 C 0.20319(17) 1.1560(4) 0.0448(2) 0.0374(8) Uani 1 1 d .
H12A H 0.2456 1.1785 0.0630 0.045 Uiso 1 1 calc R
C13 C 0.1617(2) 1.2636(4) 0.0196(3) 0.0501(11) Uani 1 1 d .
H13A H 0.1757 1.3597 0.0199 0.060 Uiso 1 1 calc R
C14 C 0.0998(2) 1.2327(4) -0.0064(3) 0.0527(11) Uani 1 1 d .
H14A H 0.0710 1.3072 -0.0239 0.063 Uiso 1 1 calc R
C15 C 0.0800(2) 1.0931(4) -0.0068(3) 0.0528(11) Uani 1 1 d .
H15A H 0.0373 1.0715 -0.0238 0.063 Uiso 1 1 calc R
C16 C 0.12184(16) 0.9836(4) 0.0175(2) 0.0387(9) Uani 1 1 d .
H16A H 0.1078 0.8875 0.0158 0.046 Uiso 1 1 calc R
C17 C 0.22047(16) 0.9949(4) 0.23425(19) 0.0305(8) Uani 1 1 d .
C18 C 0.27284(18) 1.0737(4) 0.2662(2) 0.0374(9) Uani 1 1 d .
H18A H 0.3131 1.0353 0.2662 0.045 Uiso 1 1 calc R
C19 C 0.2659(2) 1.2095(4) 0.2982(2) 0.0515(11) Uani 1 1 d .
H19A H 0.3017 1.2642 0.3193 0.062 Uiso 1 1 calc R
C20 C 0.2086(2) 1.2651(4) 0.2998(2) 0.0569(12) Uani 1 1 d .
H20A H 0.2045 1.3574 0.3225 0.068 Uiso 1 1 calc R
C21 C 0.1567(2) 1.1874(5) 0.2684(3) 0.0593(12) Uani 1 1 d .
H21A H 0.1165 1.2258 0.2691 0.071 Uiso 1 1 calc R
C22 C 0.16320(18) 1.0522(4) 0.2358(2) 0.0430(9) Uani 1 1 d .
H22A H 0.1272 0.9987 0.2141 0.052 Uiso 1 1 calc R
C23 C 0.25317(15) 0.5902(3) 0.05748(19) 0.0277(7) Uani 1 1 d .
C24 C 0.27459(16) 0.5188(4) 0.1309(2) 0.0335(8) Uani 1 1 d .
H24A H 0.2569 0.5381 0.1793 0.040 Uiso 1 1 calc R
C25 C 0.32187(19) 0.4192(4) 0.1343(2) 0.0432(10) Uani 1 1 d .
H25A H 0.3361 0.3701 0.1850 0.052 Uiso 1 1 calc R
C26 C 0.34838(18) 0.3908(4) 0.0652(2) 0.0427(9) Uani 1 1 d .
H26A H 0.3817 0.3248 0.0683 0.051 Uiso 1 1 calc R
C27 C 0.32592(18) 0.4597(4) -0.0091(2) 0.0426(9) Uani 1 1 d .
H27A H 0.3434 0.4395 -0.0575 0.051 Uiso 1 1 calc R
C28 C 0.27811(17) 0.5578(4) -0.0131(2) 0.0350(8) Uani 1 1 d .
H28A H 0.2624 0.6031 -0.0645 0.042 Uiso 1 1 calc R
C30 C 0.33054(16) 1.0345(4) -0.0468(2) 0.0341(8) Uani 1 1 d .
H30A H 0.3012 1.1172 -0.0529 0.041 Uiso 1 1 calc R
C31 C 0.39906(18) 1.0497(4) -0.0546(2) 0.0421(9) Uani 1 1 d .
H31A H 0.4165 1.1486 -0.0539 0.050 Uiso 1 1 calc R
C32 C 0.42847(16) 0.9464(4) 0.0142(2) 0.0402(9) Uani 1 1 d .
H32A H 0.4676 0.9680 0.0535 0.048 Uiso 1 1 calc R
C33 C 0.41153(16) 0.8124(4) -0.0123(2) 0.0387(9) Uani 1 1 d .
H33A H 0.4371 0.7257 0.0053 0.046 Uiso 1 1 calc R
C34 C 0.37119(17) 0.8283(4) -0.0986(2) 0.0390(9) Uani 1 1 d .
H34A H 0.3652 0.7415 -0.1349 0.047 Uiso 1 1 calc R
C35 C 0.40157(18) 0.9584(4) -0.1319(2) 0.0450(10) Uani 1 1 d .
H35A H 0.3766 0.9985 -0.1831 0.054 Uiso 1 1 calc R
H35B H 0.4445 0.9393 -0.1411 0.054 Uiso 1 1 calc R
C36 C 0.31275(16) 0.8976(4) -0.0747(2) 0.0331(8) Uani 1 1 d .
H36A H 0.2698 0.8736 -0.1027 0.040 Uiso 1 1 calc R
C37 C 0.48975(18) 1.0610(4) 0.2956(2) 0.0439(9) Uani 1 1 d .
H37A H 0.4823 0.9741 0.2607 0.053 Uiso 1 1 calc R
H37B H 0.5341 1.0867 0.3002 0.053 Uiso 1 1 calc R

loop_
_atom_site_aniso_label
_atom_site_aniso_U_11
_atom_site_aniso_U_22
_atom_site_aniso_U_33
_atom_site_aniso_U_23
_atom_site_aniso_U_13
_atom_site_aniso_U_12
Rh 0.01990(14) 0.03107(14) 0.02325(13) 0.00119(11) 0.00296(9) -0.00267(11)
Cl1 0.0280(5) 0.0510(5) 0.0271(4) 0.0040(4) -0.0007(3) 0.0023(4)
Cl2 0.0931(11) 0.1341(13) 0.0569(7) -0.0065(8) 0.0282(7) -0.0468(10)
Cl3 0.0565(9) 0.0603(8) 0.1832(17) 0.0348(9) -0.0133(9) 0.0037(7)
P 0.0212(4) 0.0260(4) 0.0240(4) -0.0014(3) 0.0040(3) -0.0037(3)
O1 0.0329(15) 0.0500(16) 0.0383(14) -0.0124(11) 0.0051(11) -0.0131(12)
O2 0.0326(15) 0.0637(17) 0.0262(13) 0.0027(11) 0.0039(11) -0.0081(13)
N1 0.0217(14) 0.0297(14) 0.0275(14) -0.0056(11) 0.0060(11) -0.0055(12)
N2 0.0236(15) 0.0339(15) 0.0244(14) -0.0038(11) 0.0034(11) -0.0078(12)
C1 0.0243(17) 0.0276(17) 0.0239(15) -0.0025(12) 0.0064(13) -0.0067(13)
C2 0.0245(18) 0.0318(17) 0.0219(15) 0.0003(12) 0.0034(13) -0.0041(14)
C3 0.0221(17) 0.0236(16) 0.0398(19) -0.0008(14) 0.0056(14) 0.0011(14)
C4 0.0217(17) 0.0261(18) 0.0429(19) 0.0055(14) 0.0057(14) 0.0007(14)
C5 0.027(2) 0.051(2) 0.048(2) 0.0050(18) 0.0024(17) -0.0065(18)
C6 0.037(3) 0.097(4) 0.060(3) 0.012(3) 0.007(2) -0.032(3)
C7 0.045(3) 0.170(6) 0.050(3) 0.025(3) 0.013(2) -0.048(3)
C8 0.047(3) 0.128(5) 0.036(2) 0.013(3) 0.004(2) -0.034(3)
C9 0.0212(18) 0.053(2) 0.039(2) 0.0128(16) 0.0033(15) -0.0034(16)
C10 0.0231(18) 0.045(2) 0.0302(18) 0.0028(15) 0.0042(14) -0.0003(16)
C11 0.0273(18) 0.0299(18) 0.0272(16) -0.0014(13) 0.0037(14) 0.0000(14)
C12 0.032(2) 0.0319(19) 0.049(2) -0.0027(16) 0.0074(17) -0.0036(16)
C13 0.049(3) 0.027(2) 0.073(3) -0.0001(18) 0.005(2) 0.0032(18)
C14 0.052(3) 0.037(2) 0.064(3) -0.0007(19) -0.004(2) 0.012(2)
C15 0.037(2) 0.047(2) 0.068(3) 0.000(2) -0.011(2) 0.001(2)
C16 0.029(2) 0.0321(19) 0.051(2) 0.0019(16) -0.0044(17) 0.0002(16)
C17 0.036(2) 0.0330(18) 0.0229(16) -0.0045(13) 0.0067(14) -0.0019(15)
C18 0.040(2) 0.043(2) 0.0289(18) -0.0076(14) 0.0055(16) -0.0091(17)
C19 0.068(3) 0.042(2) 0.044(2) -0.0133(18) 0.010(2) -0.015(2)
C20 0.088(4) 0.040(2) 0.044(2) -0.0140(18) 0.015(2) 0.001(2)
C21 0.063(3) 0.060(3) 0.057(3) -0.013(2) 0.015(2) 0.017(2)
C22 0.040(2) 0.044(2) 0.045(2) -0.0099(17) 0.0100(18) 0.0020(18)
C23 0.0272(18) 0.0274(17) 0.0276(16) -0.0038(13) 0.0022(13) -0.0063(14)
C24 0.033(2) 0.040(2) 0.0274(17) -0.0030(14) 0.0052(15) 0.0026(16)
C25 0.046(2) 0.040(2) 0.040(2) -0.0023(16) -0.0058(18) 0.0073(18)
C26 0.039(2) 0.035(2) 0.053(2) -0.0093(18) 0.0041(18) 0.0090(18)
C27 0.046(2) 0.042(2) 0.044(2) -0.0091(17) 0.0162(18) 0.0025(19)
C28 0.043(2) 0.0312(18) 0.0309(18) -0.0019(14) 0.0077(16) -0.0027(16)
C30 0.035(2) 0.039(2) 0.0308(18) 0.0099(15) 0.0118(15) 0.0006(16)
C31 0.043(2) 0.045(2) 0.042(2) 0.0021(17) 0.0172(18) -0.0139(18)
C32 0.0177(18) 0.071(3) 0.0333(19) -0.0011(18) 0.0083(15) -0.0086(17)
C33 0.031(2) 0.055(2) 0.0328(19) 0.0008(17) 0.0121(16) 0.0104(18)
C34 0.044(2) 0.042(2) 0.0314(18) -0.0044(16) 0.0088(16) 0.0021(18)
C35 0.037(2) 0.068(3) 0.033(2) 0.0043(18) 0.0144(17) -0.002(2)
C36 0.0273(19) 0.045(2) 0.0261(16) 0.0031(15) 0.0004(14) -0.0039(16)
C37 0.033(2) 0.045(2) 0.053(2) -0.0009(18) 0.0065(18) -0.0064(17)

loop_
_atom_type_symbol
_atom_type_description
_atom_type_scat_dispersion_real
_atom_type_scat_dispersion_imag
_atom_type_scat_source
C C 0.0033 0.0016 'International Tables Vol C Tables 4.2.6.8 and 6.1.1.4'
H H 0.0000 0.0000 'International Tables Vol C Tables 4.2.6.8 and 6.1.1.4'
N N 0.0061 0.0033 'International Tables Vol C Tables 4.2.6.8 and 6.1.1.4'
O O 0.0106 0.0060 'International Tables Vol C Tables 4.2.6.8 and 6.1.1.4'
F F 0.0171 0.0103 'International Tables Vol C Tables 4.2.6.8 and 6.1.1.4'
P P 0.1023 0.0942 'International Tables Vol C Tables 4.2.6.8 and 6.1.1.4'
Rh Rh -1.1178 0.9187 'International Tables Vol C Tables 4.2.6.8 and 6.1.1.4'
Cl Cl 0.1484 0.1585 'International Tables Vol C Tables 4.2.6.8 and 6.1.1.4'

loop_
_geom_angle_atom_site_label_1
_geom_angle_atom_site_label_2
_geom_angle_atom_site_label_3
_geom_angle
C30 Rh C36 38.64(13)
C30 Rh C33 78.76(14)
C36 Rh C33 66.74(13)
C30 Rh C32 66.25(14)
C36 Rh C32 78.82(13)
C33 Rh C32 36.00(14)
C30 Rh P 102.52(10)
C36 Rh P 94.65(10)
C33 Rh P 148.99(10)
C32 Rh P 168.19(11)
C30 Rh Cl1 155.34(10)
C36 Rh Cl1 158.82(10)
C33 Rh Cl1 96.92(9)
C32 Rh Cl1 95.92(10)
P Rh Cl1 93.60(3)
C11 P C1 104.08(15)
C11 P C2 103.38(15)
C1 P C2 90.52(14)
C11 P Rh 121.94(11)
C1 P Rh 112.45(10)
C2 P Rh 119.23(11)
C3 N1 N2 123.2(3)
C3 N1 C1 122.2(2)
N2 N1 C1 114.5(2)
C10 N2 N1 121.7(3)
C10 N2 C2 124.0(2)
N1 N2 C2 113.9(2)
N1 C1 C23 114.2(3)
N1 C1 P 104.04(19)
C23 C1 P 110.6(2)
N2 C2 C17 114.5(3)
N2 C2 P 105.99(19)
C17 C2 P 110.3(2)
O1 C3 N1 119.9(3)
O1 C3 C4 124.3(3)
N1 C3 C4 115.8(3)
C5 C4 C9 119.8(3)
C5 C4 C3 120.1(3)
C9 C4 C3 120.0(3)
C6 C5 C4 121.0(4)
C5 C6 C7 120.3(4)
C6 C7 C8 120.7(4)
C9 C8 C7 119.4(4)
C8 C9 C4 118.8(3)
C8 C9 C10 119.7(3)
C4 C9 C10 121.5(3)
O2 C10 N2 120.7(3)
O2 C10 C9 123.9(3)
N2 C10 C9 115.3(3)
C16 C11 C12 118.5(3)
C16 C11 P 124.7(3)
C12 C11 P 116.7(2)
C13 C12 C11 120.9(3)
C12 C13 C14 120.2(4)
C15 C14 C13 119.4(4)
C14 C15 C16 120.6(4)
C11 C16 C15 120.3(3)
C22 C17 C18 119.1(3)
C22 C17 C2 123.4(3)
C18 C17 C2 117.4(3)
C17 C18 C19 119.4(4)
C20 C19 C18 121.0(4)
C19 C20 C21 119.8(4)
C20 C21 C22 119.6(4)
C17 C22 C21 121.1(4)
C24 C23 C28 119.2(3)
C24 C23 C1 122.3(3)
C28 C23 C1 118.5(3)
C23 C24 C25 120.2(3)
C26 C25 C24 120.7(3)
C25 C26 C27 119.1(3)
C28 C27 C26 120.3(4)
C23 C28 C27 120.3(3)
C36 C30 C31 106.4(3)
C36 C30 Rh 70.75(19)
C31 C30 Rh 98.8(2)
C35 C31 C30 100.7(3)
C35 C31 C32 100.3(3)
C30 C31 C32 100.2(3)
C33 C32 C31 106.9(3)
C33 C32 Rh 71.7(2)
C31 C32 Rh 94.7(2)
C32 C33 C34 106.6(3)
C32 C33 Rh 72.3(2)
C34 C33 Rh 94.6(2)
C35 C34 C33 100.6(3)
C35 C34 C36 100.5(3)
C33 C34 C36 100.6(3)
C34 C35 C31 94.4(3)
C30 C36 C34 105.8(3)
C30 C36 Rh 70.61(19)
C34 C36 Rh 98.0(2)
Cl2 C37 Cl3 111.8(2)

loop_
_geom_bond_atom_site_label_1
_geom_bond_atom_site_label_2
_geom_bond_distance
Rh C30 2.104(3)
Rh C36 2.106(3)
Rh C33 2.194(3)
Rh C32 2.201(3)
Rh P 2.2576(9)
Rh Cl1 2.3497(8)
Cl2 C37 1.741(4)
Cl3 C37 1.753(4)
P C11 1.821(3)
P C1 1.852(3)
P C2 1.868(3)
O1 C3 1.228(4)
O2 C10 1.234(4)
N1 C3 1.359(4)
N1 N2 1.422(3)
N1 C1 1.457(4)
N2 C10 1.354(4)
N2 C2 1.468(4)
C1 C23 1.521(4)
C2 C17 1.521(4)
C3 C4 1.464(5)
C4 C5 1.386(5)
C4 C9 1.399(5)
C5 C6 1.344(5)
C6 C7 1.366(6)
C7 C8 1.395(6)
C8 C9 1.388(5)
C9 C10 1.475(5)
C11 C16 1.382(4)
C11 C12 1.396(5)
C12 C13 1.372(5)
C13 C14 1.381(6)
C14 C15 1.377(5)
C15 C16 1.387(5)
C17 C22 1.366(5)
C17 C18 1.388(5)
C18 C19 1.392(5)
C19 C20 1.361(6)
C20 C21 1.373(6)
C21 C22 1.389(5)
C23 C24 1.381(4)
C23 C28 1.383(5)
C24 C25 1.386(5)
C25 C26 1.374(5)
C26 C27 1.385(5)
C27 C28 1.385(5)
C30 C36 1.393(5)
C30 C31 1.531(5)
C31 C35 1.530(5)
C31 C32 1.537(5)
C32 C33 1.358(5)
C33 C34 1.536(5)
C34 C35 1.529(5)
C34 C36 1.540(5)

loop_
_geom_torsion_atom_site_label_1
_geom_torsion_atom_site_label_2
_geom_torsion_atom_site_label_3
_geom_torsion_atom_site_label_4
_geom_torsion
C30 Rh P C11 -17.60(16)
C36 Rh P C11 -55.91(15)
C33 Rh P C11 -106.6(2)
C32 Rh P C11 -0.1(5)
Cl1 Rh P C11 143.62(12)
C30 Rh P C1 106.98(15)
C36 Rh P C1 68.68(14)
C33 Rh P C1 18.0(2)
C32 Rh P C1 124.5(5)
Cl1 Rh P C1 -91.80(11)
C30 Rh P C2 -149.00(15)
C36 Rh P C2 172.70(15)
C33 Rh P C2 122.0(2)
C32 Rh P C2 -131.5(5)
Cl1 Rh P C2 12.23(12)
C3 N1 N2 C10 20.1(4)
C1 N1 N2 C10 -158.4(3)
C3 N1 N2 C2 -167.2(3)
C1 N1 N2 C2 14.3(4)
C3 N1 C1 C23 -89.0(4)
N2 N1 C1 C23 89.5(3)
C3 N1 C1 P 150.4(2)
N2 N1 C1 P -31.1(3)
C11 P C1 N1 -73.6(2)
C2 P C1 N1 30.3(2)
Rh P C1 N1 152.49(16)
C11 P C1 C23 163.4(2)
C2 P C1 C23 -92.7(2)
Rh P C1 C23 29.5(2)
C10 N2 C2 C17 -55.7(4)
N1 N2 C2 C17 131.9(3)
C10 N2 C2 P -177.5(3)
N1 N2 C2 P 10.1(3)
C11 P C2 N2 81.1(2)
C1 P C2 N2 -23.5(2)
Rh P C2 N2 -139.72(17)
C11 P C2 C17 -43.3(3)
C1 P C2 C17 -147.9(2)
Rh P C2 C17 95.8(2)
N2 N1 C3 O1 172.4(3)
C1 N1 C3 O1 -9.3(5)
N2 N1 C3 C4 -9.8(4)
C1 N1 C3 C4 168.6(3)
O1 C3 C4 C5 -1.4(5)
N1 C3 C4 C5 -179.1(3)
O1 C3 C4 C9 175.0(3)
N1 C3 C4 C9 -2.7(4)
C9 C4 C5 C6 0.3(6)
C3 C4 C5 C6 176.7(4)
C4 C5 C6 C7 -2.3(8)
C5 C6 C7 C8 3.4(9)
C6 C7 C8 C9 -2.3(9)
C7 C8 C9 C4 0.2(7)
C7 C8 C9 C10 178.6(5)
C5 C4 C9 C8 0.8(6)
C3 C4 C9 C8 -175.7(4)
C5 C4 C9 C10 -177.6(3)
C3 C4 C9 C10 5.9(5)
N1 N2 C10 O2 169.1(3)
C2 N2 C10 O2 -2.8(5)
N1 N2 C10 C9 -15.6(5)
C2 N2 C10 C9 172.5(3)
C8 C9 C10 O2 0.0(6)
C4 C9 C10 O2 178.4(3)
C8 C9 C10 N2 -175.2(4)
C4 C9 C10 N2 3.2(5)
C1 P C11 C16 14.8(3)
C2 P C11 C16 -79.1(3)
Rh P C11 C16 143.2(3)
C1 P C11 C12 -168.3(3)
C2 P C11 C12 97.7(3)
Rh P C11 C12 -40.0(3)
C16 C11 C12 C13 -0.2(5)
P C11 C12 C13 -177.3(3)
C11 C12 C13 C14 0.6(6)
C12 C13 C14 C15 0.0(7)
C13 C14 C15 C16 -0.9(7)
C12 C11 C16 C15 -0.8(5)
P C11 C16 C15 176.1(3)
C14 C15 C16 C11 1.3(6)
N2 C2 C17 C22 -26.1(4)
P C2 C17 C22 93.4(4)
N2 C2 C17 C18 158.7(3)
P C2 C17 C18 -81.8(3)
C22 C17 C18 C19 -0.6(5)
C2 C17 C18 C19 174.8(3)
C17 C18 C19 C20 1.0(6)
C18 C19 C20 C21 -0.8(6)
C19 C20 C21 C22 0.3(6)
C18 C17 C22 C21 0.1(6)
C2 C17 C22 C21 -175.0(3)
C20 C21 C22 C17 0.1(6)
N1 C1 C23 C24 -32.2(4)
P C1 C23 C24 84.7(3)
N1 C1 C23 C28 150.7(3)
P C1 C23 C28 -92.4(3)
C28 C23 C24 C25 2.0(5)
C1 C23 C24 C25 -175.1(3)
C23 C24 C25 C26 0.5(6)
C24 C25 C26 C27 -2.1(6)
C25 C26 C27 C28 1.2(6)
C24 C23 C28 C27 -2.9(5)
C1 C23 C28 C27 174.4(3)
C26 C27 C28 C23 1.3(6)
C33 Rh C30 C36 66.7(2)
C32 Rh C30 C36 102.2(2)
P Rh C30 C36 -81.7(2)
Cl1 Rh C30 C36 148.7(2)
C36 Rh C30 C31 -104.4(3)
C33 Rh C30 C31 -37.8(2)
C32 Rh C30 C31 -2.2(2)
P Rh C30 C31 173.9(2)
Cl1 Rh C30 C31 44.3(4)
C36 C30 C31 C35 33.2(3)
Rh C30 C31 C35 105.6(3)
C36 C30 C31 C32 -69.5(3)
Rh C30 C31 C32 3.0(3)
C35 C31 C32 C33 -33.5(4)
C30 C31 C32 C33 69.5(3)
C35 C31 C32 Rh -105.8(2)
C30 C31 C32 Rh -2.8(3)
C30 Rh C32 C33 -104.1(2)
C36 Rh C32 C33 -65.6(2)
P Rh C32 C33 -122.8(5)
Cl1 Rh C32 C33 93.6(2)
C30 Rh C32 C31 2.2(2)
C36 Rh C32 C31 40.7(2)
C33 Rh C32 C31 106.3(3)
P Rh C32 C31 -16.6(6)
Cl1 Rh C32 C31 -160.1(2)
C31 C32 C33 C34 0.2(4)
Rh C32 C33 C34 89.5(2)
C31 C32 C33 Rh -89.4(2)
C30 Rh C33 C32 64.8(2)
C36 Rh C33 C32 103.4(2)
P Rh C33 C32 160.49(18)
Cl1 Rh C33 C32 -90.6(2)
C30 Rh C33 C34 -41.1(2)
C36 Rh C33 C34 -2.5(2)
C32 Rh C33 C34 -106.0(3)
P Rh C33 C34 54.5(3)
Cl1 Rh C33 C34 163.5(2)
C32 C33 C34 C35 33.3(4)
Rh C33 C34 C35 106.1(3)
C32 C33 C34 C36 -69.6(3)
Rh C33 C34 C36 3.2(3)
C33 C34 C35 C31 -50.9(3)
C36 C34 C35 C31 52.1(3)
C30 C31 C35 C34 -51.7(3)
C32 C31 C35 C34 50.9(3)
C31 C30 C36 C34 0.7(3)
Rh C30 C36 C34 -93.1(2)
C31 C30 C36 Rh 93.8(2)
C35 C34 C36 C30 -34.4(3)
C33 C34 C36 C30 68.6(3)
C35 C34 C36 Rh -106.4(2)
C33 C34 C36 Rh -3.4(3)
C33 Rh C36 C30 -101.4(2)
C32 Rh C36 C30 -65.8(2)
P Rh C36 C30 104.3(2)
Cl1 Rh C36 C30 -143.1(2)
C30 Rh C36 C34 104.0(3)
C33 Rh C36 C34 2.6(2)
C32 Rh C36 C34 38.2(2)
P Rh C36 C34 -151.8(2)
Cl1 Rh C36 C34 -39.1(4)
